data_7702743
loop_
_publ_author_name
'Abrahams, Brendan F.'
'Coleiro, Joseph'
'Ha, Karen'
'Hoskins, Bernard F.'
'Orchard, Simon D.'
'Robson, Richard'

_publ_section_title
;
 Dihydroxybenzoquinone and chloranilic acid derivatives of rare earth
 metals
;
_journal_issue 8
_journal_name_full 'Journal of the Chemical Society, Dalton Transactions'
_journal_page_first 1586
_journal_paper_doi 10.1039/b109296k
_journal_year 2002
_chemical_formula_sum 'C18 H54 Lu2 O36'
_chemical_formula_weight 1196.55
_chemical_name_systematic
; 
hexaaquatris(2,5-dihyroxy-1,4-bezoquinonate)dilutetium(III)
octadecahydrate 
;
_space_group_IT_number 148
_space_group_name_Hall '-R 3'
_space_group_name_H-M_alt 'R -3 :H'
_symmetry_cell_setting 'rhombohedral - hexagonal axes'
_symmetry_space_group_name_H-M 'R -3 :H'
_atom_sites_solution_hydrogens difmap
_atom_sites_solution_primary heavy
_atom_sites_solution_secondary difmap
_audit_creation_method SHELXL-97
_cell_angle_alpha 90.00
_cell_angle_beta 90.00
_cell_angle_gamma 120.00
_cell_formula_units_Z 3
_cell_length_a 14.026(1)
_cell_length_b 14.026(1)
_cell_length_c 18.044(1)
_cell_measurement_reflns_used 25
_cell_measurement_temperature 293(2)
_cell_measurement_theta_max 17.1
_cell_measurement_theta_min 10.3
_cell_volume 3074.2(4)
_computing_cell_refinement 'CAD4 software'
_computing_data_collection 'CAD4 software'
_computing_structure_refinement 'SHELXL-97 (Sheldrick, 1997)'
_computing_structure_solution 'SHELXS-86 (Sheldrick, 1986)'
_diffrn_ambient_temperature 293(2)
_diffrn_measured_fraction_theta_full 1.000
_diffrn_measured_fraction_theta_max 1.000
_diffrn_measurement_device_type 'Enraf-Nonius CAD4 diffractometer'
_diffrn_measurement_method \w:2\q
_diffrn_radiation_monochromator graphite
_diffrn_radiation_source 'fine-focus sealed tube'
_diffrn_radiation_type MoK\a
_diffrn_radiation_wavelength 0.71069
_diffrn_reflns_av_R_equivalents 0.0126
_diffrn_reflns_av_sigmaI/netI 0.0170
_diffrn_reflns_limit_h_max 18
_diffrn_reflns_limit_h_min -1
_diffrn_reflns_limit_k_max 1
_diffrn_reflns_limit_k_min -18
_diffrn_reflns_limit_l_max 23
_diffrn_reflns_limit_l_min -1
_diffrn_reflns_number 2041
_diffrn_reflns_theta_full 27.48
_diffrn_reflns_theta_max 27.48
_diffrn_reflns_theta_min 2.02
_diffrn_standards_decay_% 0
_diffrn_standards_number 3
_exptl_absorpt_coefficient_mu 4.900
_exptl_absorpt_correction_T_max 0.4245
_exptl_absorpt_correction_T_min 0.3707
_exptl_absorpt_correction_type numerical
_exptl_absorpt_process_details 'SHELX-76 (Sheldrick, 1976)'
_exptl_crystal_colour red
_exptl_crystal_density_diffrn 1.939
_exptl_crystal_density_method 'not measured'
_exptl_crystal_description cylinder
_exptl_crystal_F_000 1776
_exptl_crystal_size_max 0.24
_exptl_crystal_size_mid 0.24
_exptl_crystal_size_min o.20
_refine_diff_density_max 0.479
_refine_diff_density_min -0.481
_refine_diff_density_rms 0.074
_refine_ls_extinction_method none
_refine_ls_goodness_of_fit_ref 1.113
_refine_ls_hydrogen_treatment mixed
_refine_ls_matrix_type full
_refine_ls_number_parameters 115
_refine_ls_number_reflns 1572
_refine_ls_number_restraints 8
_refine_ls_restrained_S_all 1.113
_refine_ls_R_factor_all 0.0175
_refine_ls_R_factor_gt 0.0150
_refine_ls_shift/su_max 0.000
_refine_ls_shift/su_mean 0.000
_refine_ls_structure_factor_coef Fsqd
_refine_ls_weighting_details 'calc w=1/[\s^2^(Fo^2^)+(0.0117P)^2^+7.4798P] where P=(Fo^2^+2Fc^2^)/3'
_refine_ls_weighting_scheme calc
_refine_ls_wR_factor_gt 0.0353
_refine_ls_wR_factor_ref 0.0364
_reflns_number_gt 1458
_reflns_number_total 1572
_reflns_threshold_expression >2sigma(I)
_cod_data_source_file b109296k.txt
_cod_data_source_block ludhbqabs97
_cod_original_sg_symbol_H-M 'R -3'
_cod_database_code 7702743

loop_
_symmetry_equiv_pos_as_xyz
'x, y, z'
'-y, x-y, z'
'-x+y, -x, z'
'x+2/3, y+1/3, z+1/3'
'-y+2/3, x-y+1/3, z+1/3'
'-x+y+2/3, -x+1/3, z+1/3'
'x+1/3, y+2/3, z+2/3'
'-y+1/3, x-y+2/3, z+2/3'
'-x+y+1/3, -x+2/3, z+2/3'
'-x, -y, -z'
'y, -x+y, -z'
'x-y, x, -z'
'-x+2/3, -y+1/3, -z+1/3'
'y+2/3, -x+y+1/3, -z+1/3'
'x-y+2/3, x+1/3, -z+1/3'
'-x+1/3, -y+2/3, -z+2/3'
'y+1/3, -x+y+2/3, -z+2/3'
'x-y+1/3, x+2/3, -z+2/3'

loop_
_atom_site_label
_atom_site_type_symbol
_atom_site_fract_x
_atom_site_fract_y
_atom_site_fract_z
_atom_site_U_iso_or_equiv
_atom_site_adp_type
_atom_site_occupancy
_atom_site_symmetry_multiplicity
_atom_site_calc_flag
_atom_site_refinement_flags
Lu Lu 0.0000 0.0000 0.246461(7) 0.01710(5) Uani 1 3 d S
O1 O -0.12237(12) -0.11936(13) 0.33483(8) 0.0248(3) Uani 1 1 d .
O2 O -0.17758(12) -0.00675(12) 0.24960(8) 0.0240(3) Uani 1 1 d .
C1 C -0.22424(18) -0.14898(18) 0.33651(11) 0.0216(4) Uani 1 1 d .
C2 C -0.25530(17) -0.07992(17) 0.28757(11) 0.0211(4) Uani 1 1 d .
C3 C -0.36337(18) -0.09960(19) 0.28770(12) 0.0254(4) Uani 1 1 d .
H3 H -0.3820 -0.0559 0.2594 0.029(7) Uiso 1 1 calc R
O3 O -0.12267(16) -0.12548(15) 0.16047(10) 0.0354(4) Uani 1 1 d D
H31 H -0.124(3) -0.182(2) 0.1400(17) 0.054(7) Uiso 1 1 d D
H32 H -0.171(2) -0.117(3) 0.1356(17) 0.054(7) Uiso 1 1 d D
O4 O -0.13837(19) -0.29148(17) 0.07036(12) 0.0468(5) Uani 1 1 d D
H41 H -0.194(3) -0.359(3) 0.085(3) 0.128(15) Uiso 1 1 d D
H42 H -0.148(5) -0.276(5) 0.0226(16) 0.128(15) Uiso 1 1 d D
O5 O -0.47863(19) -0.20437(19) 0.12444(11) 0.0455(5) Uani 1 1 d D
H51 H -0.516(3) -0.173(3) 0.144(2) 0.083(10) Uiso 1 1 d D
H52 H -0.505(3) -0.242(3) 0.0828(16) 0.083(10) Uiso 1 1 d D
O6 O -0.26595(19) -0.08642(19) 0.07778(13) 0.0474(5) Uani 1 1 d D
H61 H -0.333(2) -0.117(3) 0.100(2) 0.083(10) Uiso 1 1 d D
H62 H -0.235(3) -0.013(2) 0.077(2) 0.083(10) Uiso 1 1 d D

loop_
_atom_site_aniso_label
_atom_site_aniso_U_11
_atom_site_aniso_U_22
_atom_site_aniso_U_33
_atom_site_aniso_U_23
_atom_site_aniso_U_13
_atom_site_aniso_U_12
Lu 0.01522(6) 0.01522(6) 0.02084(8) 0.000 0.000 0.00761(3)
O1 0.0159(7) 0.0267(8) 0.0315(8) 0.0057(6) 0.0015(6) 0.0104(7)
O2 0.0178(7) 0.0212(8) 0.0314(8) 0.0050(6) 0.0032(6) 0.0086(6)
C1 0.0207(10) 0.0214(10) 0.0234(9) -0.0018(8) -0.0009(8) 0.0111(9)
C2 0.0194(10) 0.0187(10) 0.0236(9) -0.0003(8) 0.0010(8) 0.0083(8)
C3 0.0214(11) 0.0247(11) 0.0320(11) 0.0053(9) -0.0008(8) 0.0130(9)
O3 0.0384(10) 0.0353(10) 0.0404(10) -0.0158(8) -0.0176(8) 0.0243(9)
O4 0.0446(12) 0.0346(11) 0.0533(12) -0.0080(9) -0.0048(10) 0.0138(10)
O5 0.0521(13) 0.0484(13) 0.0391(10) -0.0119(9) -0.0083(9) 0.0273(11)
O6 0.0445(12) 0.0460(12) 0.0528(12) -0.0028(10) -0.0087(10) 0.0236(11)

loop_
_atom_type_symbol
_atom_type_description
_atom_type_scat_dispersion_real
_atom_type_scat_dispersion_imag
_atom_type_scat_source
C C 0.0033 0.0016 'International Tables Vol C Tables 4.2.6.8 and 6.1.1.4'
H H 0.0000 0.0000 'International Tables Vol C Tables 4.2.6.8 and 6.1.1.4'
O O 0.0106 0.0060 'International Tables Vol C Tables 4.2.6.8 and 6.1.1.4'
Lu Lu -0.4720 5.8584 'International Tables Vol C Tables 4.2.6.8 and 6.1.1.4'

loop_
_geom_angle_atom_site_label_1
_geom_angle_atom_site_label_2
_geom_angle_atom_site_label_3
_geom_angle
_geom_angle_site_symmetry_1
_geom_angle_site_symmetry_3
O1 Lu O1 78.23(6) 3 .
O1 Lu O1 78.23(6) 3 2
O1 Lu O1 78.23(6) . 2
O1 Lu O3 84.98(6) 3 3
O1 Lu O3 135.08(6) . 3
O1 Lu O3 138.32(6) 2 3
O1 Lu O3 138.33(6) 3 .
O1 Lu O3 84.98(6) . .
O1 Lu O3 135.08(6) 2 .
O3 Lu O3 80.55(8) 3 .
O1 Lu O3 135.08(6) 3 2
O1 Lu O3 138.32(6) . 2
O1 Lu O3 84.98(6) 2 2
O3 Lu O3 80.55(8) 3 2
O3 Lu O3 80.55(8) . 2
O1 Lu O2 69.84(5) 3 .
O1 Lu O2 65.53(5) . .
O1 Lu O2 135.34(5) 2 .
O3 Lu O2 69.59(6) 3 .
O3 Lu O2 68.49(6) . .
O3 Lu O2 139.61(6) 2 .
O1 Lu O2 65.53(5) 3 3
O1 Lu O2 135.34(5) . 3
O1 Lu O2 69.83(5) 2 3
O3 Lu O2 68.49(6) 3 3
O3 Lu O2 139.61(6) . 3
O3 Lu O2 69.59(6) 2 3
O2 Lu O2 119.949(3) . 3
O1 Lu O2 135.34(5) 3 2
O1 Lu O2 69.83(5) . 2
O1 Lu O2 65.53(5) 2 2
O3 Lu O2 139.61(6) 3 2
O3 Lu O2 69.59(6) . 2
O3 Lu O2 68.49(6) 2 2
O2 Lu O2 119.947(3) . 2
O2 Lu O2 119.944(3) 3 2
C1 O1 Lu 123.68(13) . .
C2 O2 Lu 119.54(14) . .
O1 C1 C3 125.5(2) . 16_445
O1 C1 C2 114.14(18) . .
C3 C1 C2 120.37(19) 16_445 .
O2 C2 C3 124.9(2) . .
O2 C2 C1 115.19(18) . .
C3 C2 C1 119.93(19) . .
C1 C3 C2 119.7(2) 16_445 .
C1 C3 H3 120.2 16_445 .
C2 C3 H3 120.2 . .
Lu O3 H31 130(2) . .
Lu O3 H32 125(2) . .
H31 O3 H32 104(3) . .
H41 O4 H42 112(5) . .
H51 O5 H52 117(4) . .
H61 O6 H62 110(4) . .

loop_
_geom_bond_atom_site_label_1
_geom_bond_atom_site_label_2
_geom_bond_distance
_geom_bond_site_symmetry_2
Lu O1 2.3275(15) 3
Lu O1 2.3276(15) .
Lu O1 2.3277(15) 2
Lu O3 2.3318(17) 3
Lu O3 2.3318(17) .
Lu O3 2.3318(17) 2
Lu O2 2.4454(16) .
Lu O2 2.4454(16) 3
Lu O2 2.4454(16) 2
O1 C1 1.273(3) .
O2 C2 1.262(3) .
C1 C3 1.382(3) 16_445
C1 C2 1.527(3) .
C2 C3 1.398(3) .
C3 C1 1.382(3) 16_445
C3 H3 0.9300 .
O3 H31 0.86(2) .
O3 H32 0.86(2) .
O4 H41 0.91(2) .
O4 H42 0.91(2) .
O5 H51 0.90(2) .
O5 H52 0.88(2) .
O6 H61 0.92(2) .
O6 H62 0.89(2) .
